data_4060977
loop_
_publ_author_name
'Conry ,Rebecca R.'
'Tipton, A. Alex'
'Striejewske, William S.'
'Erkizia, Edurne'
'Malwitz, Mark A.'
'Caffaratti, Angela'
'Natkin, Jonathan A.'

_publ_section_title
;
Copper Complexes with N-Alkylated NS~2~-Macrocyclic Ligands:
Synthesis, Characterization, and Capabilities as Aziridination Precatalysts
;
_journal_issue 22
_journal_name_full Organometallics
_journal_page_first 5210
_journal_page_last 5218
_journal_paper_doi 10.1021/om040098g
_journal_volume 23
_journal_year 2004
_chemical_formula_sum 'C10 H20 Cu F6 N2 P S2'
_chemical_formula_weight 440.91
_chemical_temperature_decomposition 435.0(10)
_space_group_IT_number 18
_symmetry_cell_setting orthorhombic
_symmetry_space_group_name_Hall 'P 2 2ab'
_symmetry_space_group_name_H-M 'P 21 21 2'
_cell_angle_alpha 90.00
_cell_angle_beta 90.00
_cell_angle_gamma 90.00
_cell_formula_units_Z 8
_cell_length_a 15.917(2)
_cell_length_b 30.197(4)
_cell_length_c 7.3647(6)
_cell_measurement_temperature 297(2)
_cell_volume 3539.7(7)
_diffrn_ambient_temperature 297(2)
_exptl_crystal_density_diffrn 1.655
_exptl_crystal_density_meas ?
_refine_ls_R_factor_obs 0.0555
_refine_ls_wR_factor_obs 0.1352
_cod_depositor_comments
;
The following automatic conversions were performed:
'_symmetry_cell_setting' value 'Orthorhombic' changed to 'orthorhombic'
according to '/home/saulius/struct/CIF-dictionaries/cif_core.dic'
dictionary named 'cif_core.dic' version 2.4.1 from 2010-06-29.

Automatic conversion script
Id: cif_fix_enum 1527 2010-12-29 10:47:43Z saulius 

The following automatic conversions were performed:

'_chemical_melting_point' tag was changed to
'_chemical_temperature_decomposition' since the value had been given
as '434-436 K (dec)'. The value was changed to '435.0(10)' - the
average value was taken and precision was estimated.

Automatic conversion script
Id: cif_fix_values 1646 2011-03-28 12:23:43Z adriana 

The following automatic conversions were performed:

'_exptl_crystal_density_meas' value 'none' was changed to '?' - the
value is perceived as not measured.

Automatic conversion script
Id: cif_fix_values 3008 2015-01-20 13:52:24Z robertas 
;
_cod_database_code 4060977

loop_
_symmetry_equiv_pos_as_xyz
'x, y, z'
'-x, -y, z'
'-x+1/2, y+1/2, -z'
'x+1/2, -y+1/2, -z'

loop_
_atom_site_aniso_label
_atom_site_aniso_U_11
_atom_site_aniso_U_22
_atom_site_aniso_U_33
_atom_site_aniso_U_23
_atom_site_aniso_U_13
_atom_site_aniso_U_12
Cu1 0.0615(8) 0.0682(9) 0.0587(9) 0.0050(9) -0.0088(8) 0.0085(7)
S1 0.074(2) 0.082(2) 0.059(2) 0.009(2) 0.015(2) 0.000(2)
S2 0.063(2) 0.066(2) 0.074(2) -0.001(2) -0.001(2) -0.013(2)
N1 0.054(5) 0.054(5) 0.071(7) -0.001(5) -0.004(6) 0.005(5)
N2 0.071(6) 0.068(7) 0.074(7) 0.015(7) -0.011(6) 0.020(5)
C1 0.073(8) 0.127(13) 0.048(8) -0.020(8) -0.003(7) -0.012(9)
C2 0.070(7) 0.080(9) 0.099(11) -0.020(9) 0.016(8) -0.010(7)
C3 0.071(8) 0.082(10) 0.117(13) -0.007(10) 0.016(9) 0.022(7)
C4 0.105(10) 0.076(9) 0.078(10) -0.003(9) 0.016(9) 0.006(9)
C5 0.117(11) 0.063(8) 0.114(12) -0.004(10) 0.011(12) 0.004(8)
C6 0.083(8) 0.083(9) 0.049(7) 0.008(7) 0.017(7) -0.012(7)
C7 0.093(9) 0.109(11) 0.054(7) -0.012(9) 0.007(8) -0.009(9)
C8 0.122(12) 0.093(11) 0.109(12) -0.017(11) -0.013(12) 0.038(10)
C9 0.077(8) 0.058(8) 0.058(7) 0.014(7) -0.003(8) -0.001(6)
C10 0.109(10) 0.071(9) 0.101(11) 0.022(10) -0.030(10) 0.012(8)
Cu2 0.0599(8) 0.0711(9) 0.0639(9) 0.0112(9) 0.0060(8) -0.0114(7)
S3 0.074(2) 0.073(2) 0.081(3) 0.012(2) -0.018(2) 0.006(2)
S4 0.068(2) 0.130(3) 0.067(2) 0.004(3) -0.018(2) -0.031(2)
N3 0.070(6) 0.059(6) 0.074(7) 0.005(6) 0.010(6) 0.011(5)
N4 0.079(7) 0.073(7) 0.057(6) -0.006(6) -0.002(6) -0.014(6)
C11 0.075(8) 0.078(10) 0.118(13) 0.024(10) -0.013(10) -0.020(7)
C12 0.070(7) 0.060(8) 0.106(12) -0.013(9) -0.026(9) 0.005(6)
C13 0.073(9) 0.112(13) 0.127(15) -0.018(13) -0.018(10) 0.001(9)
C14 0.093(11) 0.134(16) 0.137(18) -0.019(15) 0.017(12) 0.013(11)
C15 0.131(14) 0.132(14) 0.078(10) -0.043(12) 0.026(10) -0.042(11)
C16 0.082(8) 0.131(13) 0.054(8) 0.035(10) 0.000(8) 0.009(9)
C17 0.123(12) 0.078(10) 0.131(15) 0.036(12) -0.037(13) -0.021(10)
C18 0.159(17) 0.106(13) 0.169(19) -0.029(14) 0.063(16) 0.005(12)
C19 0.052(6) 0.064(8) 0.060(8) 0.006(7) 0.007(6) 0.001(6)
C20 0.069(7) 0.081(9) 0.083(10) 0.028(9) 0.003(7) -0.013(7)
P1 0.071(2) 0.060(2) 0.060(2) 0.001(2) 0.009(2) -0.003(2)
F1 0.120(7) 0.117(7) 0.072(5) -0.006(6) 0.021(5) -0.012(5)
F2 0.183(9) 0.146(9) 0.070(6) -0.006(7) 0.040(7) 0.031(8)
F3 0.202(10) 0.072(6) 0.129(9) 0.010(6) -0.013(8) -0.044(6)
F4 0.089(6) 0.218(12) 0.110(8) 0.049(9) -0.016(6) 0.019(6)
F5 0.195(10) 0.067(6) 0.220(13) 0.012(8) 0.101(11) -0.022(6)
F6 0.082(5) 0.173(11) 0.174(11) -0.028(10) -0.022(7) 0.012(6)
P2 0.054(2) 0.052(3) 0.065(3) 0.000 0.000 0.006(2)
F7 0.163(11) 0.203(15) 0.346(25) 0.009(19) -0.015(15) -0.108(10)
F8 0.148(11) 0.518(37) 0.290(24) 0.305(27) 0.030(13) 0.100(15)
F9 0.161(12) 0.404(29) 0.322(24) -0.266(24) 0.013(15) 0.057(14)
P3 0.059(2) 0.054(3) 0.060(3) 0.000 0.000 -0.013(2)
F10 0.241(14) 0.131(10) 0.227(15) 0.010(11) 0.148(13) 0.007(9)
F11 0.257(12) 0.082(6) 0.118(8) -0.005(6) 0.035(9) -0.092(7)
F12 0.442(28) 0.119(11) 0.346(23) -0.008(12) -0.327(23) 0.019(12)

loop_
_atom_site_label
_atom_site_type_symbol
_atom_site_fract_x
_atom_site_fract_y
_atom_site_fract_z
_atom_site_U_iso_or_equiv
_atom_site_thermal_displace_type
_atom_site_occupancy
_atom_site_calc_flag
_atom_site_refinement_flags
_atom_site_disorder_group
Cu1 Cu 0.77180(9) 0.14992(5) 0.0135(2) 0.0628(4) Uani 1 d . .
S1 S 0.6374(2) 0.15319(12) 0.1207(5) 0.0720(9) Uani 1 d . .
S2 S 0.8103(2) 0.21867(11) -0.0925(5) 0.0677(9) Uani 1 d . .
N1 N 0.7264(5) 0.1328(3) -0.2535(14) 0.060(3) Uani 1 d . .
N2 N 0.8515(6) 0.1129(3) 0.1331(15) 0.071(3) Uani 1 d . .
C1 C 0.6344(7) 0.1399(6) -0.2497(17) 0.083(4) Uani 1 d . .
H1A H 0.6231(7) 0.1708(6) -0.2761(17) 0.099 Uiso 1 calc R .
H1B H 0.6090(7) 0.1224(6) -0.3455(17) 0.099 Uiso 1 calc R .
C2 C 0.5944(8) 0.1285(5) -0.0778(21) 0.083(4) Uani 1 d . .
H2A H 0.5967(8) 0.0966(5) -0.0635(21) 0.100 Uiso 1 calc R .
H2B H 0.5356(8) 0.1367(5) -0.0854(21) 0.100 Uiso 1 calc R .
C3 C 0.6116(8) 0.2112(5) 0.1022(25) 0.090(5) Uani 1 d . .
H3A H 0.5956(8) 0.2174(5) -0.0223(25) 0.108 Uiso 1 calc R .
H3B H 0.5633(8) 0.2172(5) 0.1785(25) 0.108 Uiso 1 calc R .
C4 C 0.6808(9) 0.2417(5) 0.1546(20) 0.087(4) Uani 1 d . .
H4A H 0.6560(9) 0.2674(5) 0.2127(20) 0.104 Uiso 1 calc R .
H4B H 0.7151(9) 0.2268(5) 0.2449(20) 0.104 Uiso 1 calc R .
C5 C 0.7369(9) 0.2574(4) 0.0088(27) 0.098(5) Uani 1 d . .
H5A H 0.7691(9) 0.2821(4) 0.0567(27) 0.118 Uiso 1 calc R .
H5B H 0.7018(9) 0.2691(4) -0.0878(27) 0.118 Uiso 1 calc R .
C6 C 0.7702(8) 0.2108(4) -0.3193(16) 0.072(3) Uani 1 d . .
H6A H 0.7135(8) 0.2224(4) -0.3255(16) 0.086 Uiso 1 calc R .
H6B H 0.8045(8) 0.2275(4) -0.4038(16) 0.086 Uiso 1 calc R .
C7 C 0.7691(9) 0.1626(5) -0.3774(18) 0.085(4) Uani 1 d . .
H7A H 0.7422(9) 0.1606(5) -0.4953(18) 0.102 Uiso 1 calc R .
H7B H 0.8266(9) 0.1527(5) -0.3916(18) 0.102 Uiso 1 calc R .
C8 C 0.7466(9) 0.0866(5) -0.3031(26) 0.108(5) Uani 1 d . .
H8A H 0.7185(9) 0.0667(5) -0.2215(26) 0.162 Uiso 1 calc R .
H8B H 0.8062(9) 0.0821(5) -0.2950(26) 0.162 Uiso 1 calc R .
H8C H 0.7283(9) 0.0809(5) -0.4251(26) 0.162 Uiso 1 calc R .
C9 C 0.9018(8) 0.0957(4) 0.2111(18) 0.064(3) Uani 1 d . .
C10 C 0.9677(9) 0.0733(5) 0.3112(22) 0.094(5) Uani 1 d . .
H10A H 0.9517(32) 0.0707(33) 0.4364(38) 0.141 Uiso 1 calc R .
H10B H 1.0188(20) 0.0901(20) 0.3024(129) 0.141 Uiso 1 calc R .
H10C H 0.9764(50) 0.0444(15) 0.2610(101) 0.141 Uiso 1 calc R .
Cu2 Cu 0.73642(9) 0.38781(5) -0.2107(2) 0.0650(4) Uani 1 d . .
S3 S 0.8715(2) 0.36673(12) -0.1665(5) 0.0759(10) Uani 1 d . .
S4 S 0.7057(2) 0.3820(2) -0.5122(5) 0.0884(12) Uani 1 d . .
N3 N 0.7757(6) 0.4550(3) -0.2504(15) 0.068(3) Uani 1 d . .
N4 N 0.6471(6) 0.3743(3) -0.0370(14) 0.070(3) Uani 1 d . .
C11 C 0.8663(8) 0.4557(5) -0.2756(25) 0.090(5) Uani 1 d . .
H11A H 0.8868(8) 0.4850(5) -0.2445(25) 0.108 Uiso 1 calc R .
H11B H 0.8782(8) 0.4509(5) -0.4033(25) 0.108 Uiso 1 calc R .
C12 C 0.9139(7) 0.4229(4) -0.1691(22) 0.078(4) Uani 1 d . .
H12A H 0.9174(7) 0.4333(4) -0.0447(22) 0.094 Uiso 1 calc R .
H12B H 0.9707(7) 0.4217(4) -0.2164(22) 0.094 Uiso 1 calc R .
C13 C 0.9115(9) 0.3418(6) -0.3682(25) 0.104(6) Uani 1 d . .
H13A H 0.9718(9) 0.3465(6) -0.3680(25) 0.125 Uiso 1 calc R .
H13B H 0.9027(9) 0.3101(6) -0.3563(25) 0.125 Uiso 1 calc R .
C14 C 0.8807(10) 0.3545(7) -0.5514(29) 0.121(7) Uani 1 d . .
H14A H 0.8935(10) 0.3857(7) -0.5665(29) 0.146 Uiso 1 calc R .
H14B H 0.9151(10) 0.3386(7) -0.6385(29) 0.146 Uiso 1 calc R .
C15 C 0.7930(10) 0.3485(6) -0.6084(23) 0.113(6) Uani 1 d . .
H15A H 0.7790(10) 0.3177(6) -0.5865(23) 0.136 Uiso 1 calc R .
H15B H 0.7916(10) 0.3527(6) -0.7389(23) 0.136 Uiso 1 calc R .
C16 C 0.7350(9) 0.4390(5) -0.5713(17) 0.089(5) Uani 1 d . .
H16A H 0.7915(9) 0.4390(5) -0.6206(17) 0.107 Uiso 1 calc R .
H16B H 0.6975(9) 0.4497(5) -0.6653(17) 0.107 Uiso 1 calc R .
C17 C 0.7315(12) 0.4718(5) -0.4056(25) 0.111(6) Uani 1 d . .
H17A H 0.7559(12) 0.4999(5) -0.4412(25) 0.133 Uiso 1 calc R .
H17B H 0.6733(12) 0.4770(5) -0.3730(25) 0.133 Uiso 1 calc R .
C18 C 0.7550(13) 0.4843(6) -0.0958(29) 0.145(8) Uani 1 d . .
H18A H 0.7835(13) 0.4741(6) 0.0111(29) 0.217 Uiso 1 calc R .
H18B H 0.6954(13) 0.4839(6) -0.0752(29) 0.217 Uiso 1 calc R .
H18C H 0.7725(13) 0.5140(6) -0.1229(29) 0.217 Uiso 1 calc R .
C19 C 0.5934(7) 0.3654(4) 0.0557(17) 0.058(3) Uani 1 d . .
C20 C 0.5228(7) 0.3529(5) 0.1640(19) 0.078(4) Uani 1 d . .
H20A H 0.4887(33) 0.3785(7) 0.1875(108) 0.116 Uiso 1 calc R .
H20B H 0.5421(7) 0.3407(30) 0.2769(59) 0.116 Uiso 1 calc R .
H20C H 0.4902(33) 0.3312(24) 0.1003(60) 0.116 Uiso 1 calc R .
P1 P 0.9976(2) 0.22477(11) -0.6241(5) 0.0638(9) Uani 1 d . .
F1 F 0.9762(5) 0.2347(3) -0.4207(11) 0.103(3) Uani 1 d . .
F2 F 1.0191(7) 0.2132(4) -0.8291(12) 0.133(4) Uani 1 d . .
F3 F 0.9750(7) 0.1750(3) -0.5896(15) 0.134(4) Uani 1 d . .
F4 F 0.9043(5) 0.2344(4) -0.6745(14) 0.139(4) Uani 1 d . .
F5 F 1.0223(7) 0.2743(3) -0.6530(20) 0.161(5) Uani 1 d . .
F6 F 1.0909(5) 0.2150(4) -0.5726(18) 0.143(4) Uani 1 d . .
P2 P 0.5000 0.5000 -0.8019(7) 0.0570(11) Uani 1 d S .
F7 F 0.4241(8) 0.4713(6) -0.8067(32) 0.238(9) Uani 1 d . .
F8 F 0.5450(10) 0.4801(9) -0.6507(28) 0.319(16) Uani 1 d . .
F9 F 0.5479(10) 0.4745(8) -0.9264(31) 0.296(13) Uani 1 d . .
P3 P 1.0000 0.5000 -0.7286(7) 0.0578(12) Uani 1 d S .
F10 F 1.0528(10) 0.4803(4) -0.8894(22) 0.199(7) Uani 1 d . .
F11 F 0.9590(8) 0.4539(3) -0.7254(16) 0.152(5) Uani 1 d . .
F12 F 1.0580(14) 0.4836(5) -0.5961(27) 0.303(13) Uani 1 d . .

loop_
_geom_bond_atom_site_label_1
_geom_bond_atom_site_label_2
_geom_bond_distance
_geom_bond_site_symmetry_2
_geom_bond_publ_flag
Cu1 N2 1.907(10) . ?
Cu1 N1 2.158(10) . ?
Cu1 S1 2.282(3) . ?
Cu1 S2 2.301(4) . ?
S1 C2 1.779(15) . ?
S1 C3 1.804(14) . ?
S2 C6 1.805(13) . ?
S2 C5 1.815(14) . ?
N1 C7 1.45(2) . ?
N1 C8 1.48(2) . ?
N1 C1 1.479(14) . ?
N2 C9 1.114(13) . ?
C1 C2 1.46(2) . ?
C3 C4 1.49(2) . ?
C4 C5 1.48(2) . ?
C6 C7 1.51(2) . ?
C9 C10 1.45(2) . ?
Cu2 N4 1.955(11) . ?
Cu2 N3 2.145(10) . ?
Cu2 S3 2.266(4) . ?
Cu2 S4 2.281(4) . ?
S3 C13 1.78(2) . ?
S3 C12 1.825(13) . ?
S4 C16 1.835(15) . ?
S4 C15 1.86(2) . ?
N3 C17 1.43(2) . ?
N3 C11 1.454(15) . ?
N3 C18 1.48(2) . ?
N4 C19 1.128(14) . ?
C11 C12 1.47(2) . ?
C13 C14 1.49(2) . ?
C14 C15 1.47(2) . ?
C16 C17 1.57(2) . ?
C19 C20 1.43(2) . ?
P1 F4 1.558(9) . ?
P1 F5 1.560(9) . ?
P1 F6 1.561(9) . ?
P1 F1 1.565(9) . ?
P1 F3 1.567(9) . ?
P1 F2 1.587(9) . ?
P2 F9 1.419(14) 2_665 ?
P2 F9 1.419(14) . ?
P2 F8 1.454(14) 2_665 ?
P2 F8 1.454(14) . ?
P2 F7 1.486(10) 2_665 ?
P2 F7 1.486(10) . ?
P3 F12 1.431(13) . ?
P3 F12 1.431(13) 2_765 ?
P3 F11 1.537(8) 2_765 ?
P3 F11 1.537(8) . ?
P3 F10 1.569(13) 2_765 ?
P3 F10 1.569(13) . ?
